data_5000025
loop_
_publ_author_name
'Boer, F. P.'
'Neuman, M. A.'
'van Remoortere, F. P.'
'North, P. P.'
'Rinn, H. W.'

_publ_section_title
;
 X-ray Diffraction Studies of Chlorinated Dibenzo-p-dioxins
;
_journal_name_full 'Chlorodioxins -- Origin and Fate'
_journal_page_first 14
_journal_page_last 25
_journal_paper_doi 10.1021/ba-1973-0120.ch003
_journal_volume 120
_journal_year 1973
_chemical_formula_moiety 'C12 H4 Cl4 O2'
_chemical_formula_sum 'C12 H4 Cl4 O2'
_chemical_name_systematic 2,3,7,8-Tetrachloro-dibenzo-p-dioxin
_space_group_IT_number 2
_symmetry_cell_setting triclinic
_symmetry_Int_Tables_number 2
_symmetry_space_group_name_Hall '-P 1'
_symmetry_space_group_name_H-M 'P -1'
_cell_angle_alpha 94.14(2)
_cell_angle_beta 95.20(4)
_cell_angle_gamma 92.77(4)
_cell_formula_units_Z 2
_cell_length_a 3.783(3)
_cell_length_b 9.975(9)
_cell_length_c 15.639(15)
_cell_volume 585.287
_diffrn_ambient_temperature ?
_exptl_crystal_density_diffrn 1.827
_refine_ls_R_factor_gt 3.6
_refine_ls_wR_factor_gt 3.6
_cod_database_code 5000025

loop_
_symmetry_equiv_pos_site_id
_symmetry_equiv_pos_as_xyz
1 x,y,z
2 -x,-y,-z

loop_
_atom_site_label
_atom_site_type_symbol
_atom_site_fract_x
_atom_site_fract_y
_atom_site_fract_z
Cl2 Cl 0.24332 -0.28365 0.26900
Cl2' Cl 0.10613 -0.22097 -0.22858
Cl3 Cl -0.17456 -0.47674 0.11985
Cl3' Cl 0.17045 -0.02090 -0.37492
C1 C 0.20316 -0.09398 0.15576
C1' C 0.29579 -0.41021 -0.34372
C2 C 0.11584 -0.22616 0.16989
C2' C 0.22673 -0.27630 -0.32855
C3 C -0.06777 -0.31053 0.10454
C3' C 0.25627 -0.18891 -0.39258
C4 C -0.17010 -0.26211 0.02588
C4' C 0.35698 -0.23484 -0.47188
C5 C -0.08608 -0.13010 0.01266
C5' C 0.42831 -0.36838 -0.48653
C6 C 0.10264 -0.04631 0.07732
C6' C 0.39708 -0.45627 -0.42239
H1 H 0.34930 -0.03690 0.19960
H1' H 0.27300 -0.47130 -0.29570
H4 H -0.31020 -0.32080 -0.02190
H4' H 0.38030 -0.16840 -0.51850
O1 O -0.19947 -0.08571 -0.06607
O1' O 0.53220 -0.40986 -0.56599
O1A O 0.19947 0.08571 0.06607
C6A C -0.10264 0.04631 -0.07732
C5A C 0.08608 0.13010 -0.01266
C1A C -0.20316 0.09398 -0.15576
C4A C 0.17010 0.26211 -0.02588
C2A C -0.11584 0.22616 -0.16989
H1A H -0.34930 0.03690 -0.19960
C3A C 0.06777 0.31053 -0.10454
H4A H 0.31020 0.32080 0.02190
Cl2A Cl -0.24332 0.28365 -0.26900
Cl3A Cl 0.17456 0.47674 -0.11985
O1'A* O 0.46780 -0.59014 -0.43401
C6'A* C 0.60292 -0.54373 -0.57761
C5'A* C 0.57169 -0.63162 -0.51347
C1'A* C 0.70421 -0.58979 -0.65628
C4'A* C 0.64302 -0.76516 -0.52812
C2'A* C 0.77327 -0.72370 -0.67145
H1'A* H 0.72700 -0.52870 -0.70430
C3'A* C 0.74373 -0.81109 -0.60742
H4'A* H 0.61970 -0.83160 -0.48150
Cl2'A* Cl 0.89387 -0.77903 -0.77142
Cl3'A* Cl 0.82955 -0.97910 -0.62508

loop_
_atom_type_symbol
_atom_type_radius_bond
C 0.68
H 0.20
Cl 0.99
O 0.68
